data_7102030
loop_
_publ_author_name
'Villiers, Claude'
'Thu\'ery, Pierre'
'Ephritikhine, Michel'

_publ_section_title
;
 The first urea azine molecule and its coordination to uranium in the
 first actinide guanidinate complexes.
;
_journal_issue 27
_journal_name_full 'Chemical communications (Cambridge, England)'
_journal_page_first 2832
_journal_page_last 2834
_journal_paper_doi 10.1039/b705224c
_journal_year 2007
_chemical_formula_sum 'C26 H48 N6'
_chemical_formula_weight 444.70
_space_group_IT_number 15
_symmetry_cell_setting monoclinic
_symmetry_space_group_name_Hall '-C 2yc'
_symmetry_space_group_name_H-M 'C 1 2/c 1'
_atom_sites_solution_hydrogens geom
_atom_sites_solution_primary direct
_atom_sites_solution_secondary difmap
_audit_creation_method SHELXL-97
_cell_angle_alpha 90.00
_cell_angle_beta 126.373(6)
_cell_angle_gamma 90.00
_cell_formula_units_Z 4
_cell_length_a 15.1574(16)
_cell_length_b 17.4268(19)
_cell_length_c 12.5035(9)
_cell_measurement_reflns_used 62798
_cell_measurement_temperature 100(2)
_cell_measurement_theta_max 25.68
_cell_measurement_theta_min 2.06
_cell_volume 2659.3(5)
_computing_cell_refinement 'HKL2000 (Otwinowski & Minor, 1997)'
_computing_data_collection 'COLLECT (Hooft, 1998)'
_computing_data_reduction 'HKL2000 (Otwinowski & Minor, 1997)'
_computing_molecular_graphics 'SHELXTL (Sheldrick, 1999)'
_computing_publication_material 'SHELXTL (Sheldrick, 1999); PLATON (Spek, 2003)'
_computing_structure_refinement 'SHELXL-97 (Sheldrick, 1997)'
_computing_structure_solution 'SHELXS-97 (Sheldrick, 1997)'
_diffrn_ambient_temperature 100(2)
_diffrn_measured_fraction_theta_full 0.998
_diffrn_measured_fraction_theta_max 0.998
_diffrn_measurement_device_type 'Nonius Kappa-CCD area-detector diffractometer'
_diffrn_measurement_method 'two \f and eight \w scans with 2\% steps'
_diffrn_radiation_monochromator graphite
_diffrn_radiation_source 'fine-focus sealed tube'
_diffrn_radiation_type MoK\a
_diffrn_radiation_wavelength 0.71073
_diffrn_reflns_av_R_equivalents 0.0203
_diffrn_reflns_av_sigmaI/netI 0.0251
_diffrn_reflns_limit_h_max 18
_diffrn_reflns_limit_h_min -18
_diffrn_reflns_limit_k_max 21
_diffrn_reflns_limit_k_min -21
_diffrn_reflns_limit_l_max 15
_diffrn_reflns_limit_l_min -15
_diffrn_reflns_number 62798
_diffrn_reflns_theta_full 25.68
_diffrn_reflns_theta_max 25.68
_diffrn_reflns_theta_min 2.06
_diffrn_standards_decay_% 0
_diffrn_standards_interval_time 0
_diffrn_standards_number 0
_exptl_absorpt_coefficient_mu 0.067
_exptl_absorpt_correction_type none
_exptl_crystal_colour colourless
_exptl_crystal_density_diffrn 1.111
_exptl_crystal_density_method 'not measured'
_exptl_crystal_description parallelepiped
_exptl_crystal_F_000 984
_exptl_crystal_size_max 0.21
_exptl_crystal_size_mid 0.18
_exptl_crystal_size_min 0.13
_refine_diff_density_max 0.150
_refine_diff_density_min -0.183
_refine_diff_density_rms 0.037
_refine_ls_extinction_method none
_refine_ls_goodness_of_fit_ref 1.048
_refine_ls_hydrogen_treatment constr
_refine_ls_matrix_type full
_refine_ls_number_parameters 145
_refine_ls_number_reflns 2524
_refine_ls_number_restraints 0
_refine_ls_restrained_S_all 1.048
_refine_ls_R_factor_all 0.0473
_refine_ls_R_factor_gt 0.0397
_refine_ls_shift/su_max 0.000
_refine_ls_shift/su_mean 0.000
_refine_ls_structure_factor_coef Fsqd
_refine_ls_weighting_details 'calc w=1/[\s^2^(Fo^2^)+(0.0570P)^2^+0.7723P] where P=(Fo^2^+2Fc^2^)/3'
_refine_ls_weighting_scheme calc
_refine_ls_wR_factor_gt 0.0999
_refine_ls_wR_factor_ref 0.1040
_reflns_number_gt 2140
_reflns_number_total 2524
_reflns_threshold_expression >2sigma(I)
_cod_data_source_file b705224c.txt
_cod_data_source_block 1
_cod_original_sg_symbol_H-M 'C 2/c'
_cod_database_code 7102030

loop_
_symmetry_equiv_pos_as_xyz
'x, y, z'
'-x, y, -z+1/2'
'x+1/2, y+1/2, z'
'-x+1/2, y+1/2, -z+1/2'
'-x, -y, -z'
'x, -y, z-1/2'
'-x+1/2, -y+1/2, -z'
'x+1/2, -y+1/2, z-1/2'

loop_
_atom_site_label
_atom_site_type_symbol
_atom_site_fract_x
_atom_site_fract_y
_atom_site_fract_z
_atom_site_U_iso_or_equiv
_atom_site_adp_type
_atom_site_occupancy
_atom_site_symmetry_multiplicity
_atom_site_calc_flag
_atom_site_refinement_flags
N1 N 0.54444(8) -0.00261(5) 0.06897(9) 0.0290(2) Uani 1 1 d .
N2 N 0.46713(8) 0.11367(5) 0.07896(9) 0.0283(2) Uani 1 1 d .
H2 H 0.4143 0.1014 -0.0176 0.034 Uiso 1 1 d R
N3 N 0.63286(8) 0.06639(6) 0.26692(9) 0.0296(2) Uani 1 1 d .
H3 H 0.6112 0.0918 0.3162 0.036 Uiso 1 1 d R
C1 C 0.54783(9) 0.05659(6) 0.13421(11) 0.0273(3) Uani 1 1 d .
C2 C 0.50045(9) 0.19555(7) 0.10439(11) 0.0281(3) Uani 1 1 d .
H2A H 0.5448 0.2045 0.2004 0.034 Uiso 1 1 calc R
C3 C 0.39751(10) 0.24534(7) 0.03778(11) 0.0311(3) Uani 1 1 d .
H3A H 0.4188 0.2977 0.0694 0.037 Uiso 1 1 calc R
H3B H 0.3522 0.2269 0.0636 0.037 Uiso 1 1 calc R
C4 C 0.32996(10) 0.24497(7) -0.11387(12) 0.0326(3) Uani 1 1 d .
H4A H 0.2696 0.2809 -0.1504 0.039 Uiso 1 1 calc R
H4B H 0.2994 0.1942 -0.1470 0.039 Uiso 1 1 calc R
C5 C 0.40005(10) 0.26712(7) -0.16018(12) 0.0335(3) Uani 1 1 d .
H5A H 0.3567 0.2623 -0.2560 0.040 Uiso 1 1 calc R
H5B H 0.4226 0.3203 -0.1374 0.040 Uiso 1 1 calc R
C6 C 0.50152(10) 0.21614(7) -0.09595(12) 0.0326(3) Uani 1 1 d .
H6A H 0.5465 0.2335 -0.1228 0.039 Uiso 1 1 calc R
H6B H 0.4791 0.1638 -0.1267 0.039 Uiso 1 1 calc R
C7 C 0.56883(10) 0.21809(7) 0.05547(11) 0.0311(3) Uani 1 1 d .
H7A H 0.5979 0.2694 0.0867 0.037 Uiso 1 1 calc R
H7B H 0.6303 0.1831 0.0929 0.037 Uiso 1 1 calc R
C8 C 0.71246(9) 0.00443(6) 0.34129(11) 0.0290(3) Uani 1 1 d .
H8 H 0.7290 -0.0189 0.2837 0.035 Uiso 1 1 calc R
C9 C 0.81822(10) 0.03867(7) 0.46202(12) 0.0351(3) Uani 1 1 d .
H9A H 0.8023 0.0656 0.5166 0.042 Uiso 1 1 calc R
H9B H 0.8475 0.0755 0.4324 0.042 Uiso 1 1 calc R
C10 C 0.90402(10) -0.02345(8) 0.54513(13) 0.0393(3) Uani 1 1 d .
H10A H 0.9267 -0.0460 0.4941 0.047 Uiso 1 1 calc R
H10B H 0.9679 -0.0003 0.6240 0.047 Uiso 1 1 calc R
C11 C 0.85946(10) -0.08631(8) 0.58625(12) 0.0364(3) Uani 1 1 d .
H11A H 0.9141 -0.1263 0.6337 0.044 Uiso 1 1 calc R
H11B H 0.8444 -0.0650 0.6455 0.044 Uiso 1 1 calc R
C12 C 0.75486(10) -0.12054(7) 0.46479(12) 0.0334(3) Uani 1 1 d .
H12A H 0.7259 -0.1587 0.4930 0.040 Uiso 1 1 calc R
H12B H 0.7713 -0.1459 0.4095 0.040 Uiso 1 1 calc R
C13 C 0.66890(9) -0.05826(7) 0.38427(11) 0.0307(3) Uani 1 1 d .
H13A H 0.6483 -0.0357 0.4375 0.037 Uiso 1 1 calc R
H13B H 0.6039 -0.0811 0.3062 0.037 Uiso 1 1 calc R

loop_
_atom_site_aniso_label
_atom_site_aniso_U_11
_atom_site_aniso_U_22
_atom_site_aniso_U_33
_atom_site_aniso_U_23
_atom_site_aniso_U_13
_atom_site_aniso_U_12
N1 0.0292(5) 0.0302(5) 0.0228(5) 0.0016(4) 0.0128(4) 0.0014(4)
N2 0.0291(5) 0.0265(5) 0.0261(5) 0.0018(4) 0.0145(4) 0.0009(4)
N3 0.0304(5) 0.0294(5) 0.0243(5) 0.0008(4) 0.0136(4) 0.0033(4)
C1 0.0276(6) 0.0274(6) 0.0264(6) 0.0029(4) 0.0158(5) 0.0007(5)
C2 0.0305(6) 0.0272(6) 0.0247(6) -0.0003(4) 0.0154(5) 0.0004(5)
C3 0.0339(6) 0.0311(6) 0.0304(6) 0.0023(5) 0.0203(5) 0.0033(5)
C4 0.0319(6) 0.0329(6) 0.0299(6) 0.0038(5) 0.0166(5) 0.0042(5)
C5 0.0380(7) 0.0343(7) 0.0278(6) 0.0034(5) 0.0193(5) 0.0019(5)
C6 0.0363(6) 0.0343(7) 0.0311(6) 0.0024(5) 0.0222(5) 0.0015(5)
C7 0.0310(6) 0.0300(6) 0.0315(6) 0.0010(5) 0.0180(5) 0.0001(5)
C8 0.0297(6) 0.0287(6) 0.0255(6) 0.0016(5) 0.0148(5) 0.0024(5)
C9 0.0327(6) 0.0323(6) 0.0310(6) 0.0028(5) 0.0137(5) -0.0033(5)
C10 0.0294(6) 0.0410(7) 0.0340(7) 0.0064(5) 0.0116(5) -0.0015(5)
C11 0.0330(6) 0.0373(7) 0.0319(6) 0.0077(5) 0.0154(5) 0.0031(5)
C12 0.0333(6) 0.0305(6) 0.0346(7) 0.0042(5) 0.0192(5) 0.0013(5)
C13 0.0290(6) 0.0307(6) 0.0293(6) 0.0003(5) 0.0157(5) -0.0006(5)

loop_
_atom_type_symbol
_atom_type_description
_atom_type_scat_dispersion_real
_atom_type_scat_dispersion_imag
_atom_type_scat_source
C C 0.0033 0.0016 'International Tables Vol C Tables 4.2.6.8 and 6.1.1.4'
H H 0.0000 0.0000 'International Tables Vol C Tables 4.2.6.8 and 6.1.1.4'
N N 0.0061 0.0033 'International Tables Vol C Tables 4.2.6.8 and 6.1.1.4'

loop_
_geom_angle_atom_site_label_1
_geom_angle_atom_site_label_2
_geom_angle_atom_site_label_3
_geom_angle
_geom_angle_site_symmetry_3
C1 N1 N1 111.46(11) 5_655
C1 N2 C2 119.38(9) .
C1 N2 H2 106.5 .
C2 N2 H2 113.0 .
C1 N3 C8 120.06(9) .
C1 N3 H3 113.4 .
C8 N3 H3 113.4 .
N1 C1 N3 120.98(10) .
N1 C1 N2 123.88(10) .
N3 C1 N2 115.13(10) .
N2 C2 C3 108.73(9) .
N2 C2 C7 112.67(9) .
C3 C2 C7 110.47(9) .
N2 C2 H2A 108.3 .
C3 C2 H2A 108.3 .
C7 C2 H2A 108.3 .
C2 C3 C4 112.91(10) .
C2 C3 H3A 109.0 .
C4 C3 H3A 109.0 .
C2 C3 H3B 109.0 .
C4 C3 H3B 109.0 .
H3A C3 H3B 107.8 .
C3 C4 C5 111.30(10) .
C3 C4 H4A 109.4 .
C5 C4 H4A 109.4 .
C3 C4 H4B 109.4 .
C5 C4 H4B 109.4 .
H4A C4 H4B 108.0 .
C6 C5 C4 111.27(10) .
C6 C5 H5A 109.4 .
C4 C5 H5A 109.4 .
C6 C5 H5B 109.4 .
C4 C5 H5B 109.4 .
H5A C5 H5B 108.0 .
C5 C6 C7 111.26(10) .
C5 C6 H6A 109.4 .
C7 C6 H6A 109.4 .
C5 C6 H6B 109.4 .
C7 C6 H6B 109.4 .
H6A C6 H6B 108.0 .
C6 C7 C2 112.06(10) .
C6 C7 H7A 109.2 .
C2 C7 H7A 109.2 .
C6 C7 H7B 109.2 .
C2 C7 H7B 109.2 .
H7A C7 H7B 107.9 .
N3 C8 C9 108.98(9) .
N3 C8 C13 112.58(9) .
C9 C8 C13 110.51(9) .
N3 C8 H8 108.2 .
C9 C8 H8 108.2 .
C13 C8 H8 108.2 .
C8 C9 C10 111.47(10) .
C8 C9 H9A 109.3 .
C10 C9 H9A 109.3 .
C8 C9 H9B 109.3 .
C10 C9 H9B 109.3 .
H9A C9 H9B 108.0 .
C11 C10 C9 111.63(10) .
C11 C10 H10A 109.3 .
C9 C10 H10A 109.3 .
C11 C10 H10B 109.3 .
C9 C10 H10B 109.3 .
H10A C10 H10B 108.0 .
C12 C11 C10 110.61(10) .
C12 C11 H11A 109.5 .
C10 C11 H11A 109.5 .
C12 C11 H11B 109.5 .
C10 C11 H11B 109.5 .
H11A C11 H11B 108.1 .
C11 C12 C13 110.82(10) .
C11 C12 H12A 109.5 .
C13 C12 H12A 109.5 .
C11 C12 H12B 109.5 .
C13 C12 H12B 109.5 .
H12A C12 H12B 108.1 .
C12 C13 C8 111.22(9) .
C12 C13 H13A 109.4 .
C8 C13 H13A 109.4 .
C12 C13 H13B 109.4 .
C8 C13 H13B 109.4 .
H13A C13 H13B 108.0 .

loop_
_geom_bond_atom_site_label_1
_geom_bond_atom_site_label_2
_geom_bond_distance
_geom_bond_site_symmetry_2
N1 C1 1.2971(15) .
N1 N1 1.4290(18) 5_655
N2 C1 1.4004(14) .
N2 C2 1.4837(15) .
N2 H2 0.9990 .
N3 C1 1.3809(14) .
N3 C8 1.4681(14) .
N3 H3 0.9603 .
C2 C3 1.5296(16) .
C2 C7 1.5344(16) .
C2 H2A 0.9800 .
C3 C4 1.5300(16) .
C3 H3A 0.9700 .
C3 H3B 0.9700 .
C4 C5 1.5305(17) .
C4 H4A 0.9700 .
C4 H4B 0.9700 .
C5 C6 1.5280(17) .
C5 H5A 0.9700 .
C5 H5B 0.9700 .
C6 C7 1.5282(16) .
C6 H6A 0.9700 .
C6 H6B 0.9700 .
C7 H7A 0.9700 .
C7 H7B 0.9700 .
C8 C9 1.5278(16) .
C8 C13 1.5295(16) .
C8 H8 0.9800 .
C9 C10 1.5298(17) .
C9 H9A 0.9700 .
C9 H9B 0.9700 .
C10 C11 1.5273(18) .
C10 H10A 0.9700 .
C10 H10B 0.9700 .
C11 C12 1.5232(17) .
C11 H11A 0.9700 .
C11 H11B 0.9700 .
C12 C13 1.5275(16) .
C12 H12A 0.9700 .
C12 H12B 0.9700 .
C13 H13A 0.9700 .
C13 H13B 0.9700 .

loop_
_geom_hbond_atom_site_label_D
_geom_hbond_atom_site_label_H
_geom_hbond_atom_site_label_A
_geom_hbond_distance_DH
_geom_hbond_distance_HA
_geom_hbond_distance_DA
_geom_hbond_angle_DHA
_geom_hbond_site_symmetry_A
N2 H2 N1 1.00 2.06 2.6103(13) 112.4 5_655
N3 H3 N2 0.96 2.26 3.1864(14) 160.9 2_655
